data_4348190
loop_
_publ_author_name
'Frik, Malgorzata'
'Jim\'enez, Josefina'
'Vasilevski, Vadim'
'Carreira, Monica'
'de Almeida, Andreia'
'Gasc\'on, Elena'
'Benoit, Farrah'
'Sana\'u, Mercedes'
'Casini, Angela'
'Contel, Mar\'ia'

_publ_section_title
;
 Luminescent iminophosphorane gold, palladium and platinum complexes as
 potential anticancer agents.
;
_journal_issue 3
_journal_name_full 'Inorganic chemistry frontiers'
_journal_page_first 231
_journal_page_last 241
_journal_paper_doi 10.1039/C4QI00003J
_journal_volume 1
_journal_year 2014
_chemical_formula_sum 'C30 H24 Cl11 N2 P Pd'
_chemical_formula_weight 939.83
_space_group_IT_number 33
_space_group_name_Hall 'P 2c -2n'
_space_group_name_H-M_alt 'P n a 21'
_symmetry_cell_setting orthorhombic
_symmetry_space_group_name_H-M 'P n a 21'
_atom_sites_solution_hydrogens geom
_atom_sites_solution_primary direct
_atom_sites_solution_secondary difmap
_audit_creation_method SHELXL-97
_cell_angle_alpha 90.00
_cell_angle_beta 90.00
_cell_angle_gamma 90.00
_cell_formula_units_Z 4
_cell_length_a 19.497(4)
_cell_length_b 10.517(2)
_cell_length_c 18.232(4)
_cell_measurement_temperature 293(2)
_cell_volume 3738.5(13)
_computing_cell_refinement 'Bruker XSCANS'
_computing_data_collection 'Bruker XSCANS'
_computing_data_reduction 'Bruker SHELXTL'
_computing_molecular_graphics 'Bruker SHELXTL'
_computing_publication_material 'Bruker SHELXTL'
_computing_structure_refinement 'SHELXL-97 (Sheldrick, 1997)'
_computing_structure_solution 'SHELXS-97 (Sheldrick, 1990)'
_diffrn_ambient_temperature 293(2)
_diffrn_measured_fraction_theta_full 0.987
_diffrn_measured_fraction_theta_max 0.987
_diffrn_measurement_device_type 'Bruker P4'
_diffrn_measurement_method '\w scans'
_diffrn_radiation_monochromator graphite
_diffrn_radiation_source 'fine-focus sealed tube'
_diffrn_radiation_type MoK\a
_diffrn_radiation_wavelength 0.71073
_diffrn_reflns_av_R_equivalents 0.0000
_diffrn_reflns_av_sigmaI/netI 0.0309
_diffrn_reflns_limit_h_max 25
_diffrn_reflns_limit_h_min -25
_diffrn_reflns_limit_k_max 13
_diffrn_reflns_limit_k_min -13
_diffrn_reflns_limit_l_max 23
_diffrn_reflns_limit_l_min -23
_diffrn_reflns_number 7986
_diffrn_reflns_theta_full 27.49
_diffrn_reflns_theta_max 27.49
_diffrn_reflns_theta_min 3.14
_exptl_absorpt_coefficient_mu 1.351
_exptl_absorpt_correction_type none
_exptl_crystal_density_diffrn 1.670
_exptl_crystal_density_method 'not measured'
_exptl_crystal_F_000 1864
_refine_diff_density_max 0.669
_refine_diff_density_min -0.578
_refine_diff_density_rms 0.081
_refine_ls_abs_structure_details 'Flack H D (1983), Acta Cryst. A39, 876-881'
_refine_ls_abs_structure_Flack 0.51(4)
_refine_ls_extinction_method none
_refine_ls_goodness_of_fit_ref 1.060
_refine_ls_hydrogen_treatment mixed
_refine_ls_matrix_type full
_refine_ls_number_parameters 406
_refine_ls_number_reflns 7986
_refine_ls_number_restraints 1
_refine_ls_restrained_S_all 1.060
_refine_ls_R_factor_all 0.0605
_refine_ls_R_factor_gt 0.0483
_refine_ls_shift/su_max 2.281
_refine_ls_shift/su_mean 0.138
_refine_ls_structure_factor_coef Fsqd
_refine_ls_weighting_details 'calc w=1/[\s^2^(Fo^2^)+(0.0718P)^2^+4.0043P] where P=(Fo^2^+2Fc^2^)/3'
_refine_ls_weighting_scheme calc
_refine_ls_wR_factor_gt 0.1242
_refine_ls_wR_factor_ref 0.1343
_reflns_number_gt 6804
_reflns_number_total 7986
_reflns_threshold_expression >2sigma(I)
_cod_data_source_file c4qi00003j4.cif
_cod_data_source_block shelxl
_cod_depositor_comments
;
The following automatic conversions were performed:

data item '_symmetry_cell_setting' value 'Orthorhombic' was changed
to 'orthorhombic' in accordance with the
/home/saulius/struct/COD-crude-data/automatic-downloads/DataCite-retrospective/RSC/depositions/lib/dictionaries/cif_core.dic
dictionary named 'cif_core.dic' version 2.4.2 last updated on
2011-04-26.

Automatic conversion script
Id: cif_fix_values 6909 2019-04-08 15:41:33Z antanas 
;
_cod_original_sg_symbol_H-M P2(1)2(1)2(1)
_cod_database_code 4348190

loop_
_symmetry_equiv_pos_as_xyz
'x, y, z'
'-x, -y, z+1/2'
'x+1/2, -y+1/2, z'
'-x+1/2, y+1/2, z+1/2'

loop_
_atom_site_label
_atom_site_type_symbol
_atom_site_fract_x
_atom_site_fract_y
_atom_site_fract_z
_atom_site_U_iso_or_equiv
_atom_site_adp_type
_atom_site_occupancy
_atom_site_symmetry_multiplicity
_atom_site_calc_flag
_atom_site_refinement_flags
Pd1 Pd 0.406414(17) 0.61455(3) 1.07223(3) 0.04052(10) Uani 1 1 d .
P1 P 0.46751(7) 0.86812(12) 0.98838(8) 0.0421(3) Uani 1 1 d .
Cl1 Cl 0.35531(8) 0.48244(14) 1.15581(8) 0.0572(3) Uani 1 1 d .
N2 N 0.3949(3) 0.4896(4) 0.9879(3) 0.0510(10) Uani 1 1 d .
C1 C 0.3589(4) 0.3835(6) 0.9875(5) 0.0677(17) Uani 1 1 d .
H1A H 0.3272 0.3691 1.0247 0.081 Uiso 1 1 calc R
Cl2 Cl 0.43790(9) 0.74766(14) 1.16456(8) 0.0568(3) Uani 1 1 d .
N1 N 0.4544(2) 0.7159(4) 0.9903(3) 0.0458(10) Uani 1 1 d .
C2 C 0.3673(5) 0.2916(7) 0.9321(5) 0.082(2) Uani 1 1 d .
H2A H 0.3401 0.2189 0.9319 0.098 Uiso 1 1 calc R
C3 C 0.4150(5) 0.3093(7) 0.8792(5) 0.087(3) Uani 1 1 d .
H3A H 0.4212 0.2477 0.8431 0.104 Uiso 1 1 calc R
Cl3 Cl 0.56910(19) 0.4180(3) 0.05096(18) 0.1309(10) Uani 1 1 d .
C4 C 0.4560(4) 0.4225(6) 0.8784(4) 0.0636(16) Uani 1 1 d .
Cl4 Cl 0.61544(16) 0.5314(3) 0.1832(2) 0.1208(10) Uani 1 1 d .
C5 C 0.4418(3) 0.5129(5) 0.9331(3) 0.0507(12) Uani 1 1 d .
Cl5 Cl 0.5476(2) 0.2876(2) 0.1872(2) 0.1218(10) Uani 1 1 d .
C6 C 0.4780(3) 0.6314(5) 0.9356(3) 0.0493(12) Uani 1 1 d .
Cl6 Cl 0.6557(2) 0.2088(4) 0.8720(2) 0.1498(14) Uani 1 1 d .
C7 C 0.5295(4) 0.6497(7) 0.8868(4) 0.0640(16) Uani 1 1 d .
H7A H 0.5556 0.7237 0.8887 0.077 Uiso 1 1 calc R
Cl7 Cl 0.7259(2) 0.4351(4) 0.8502(4) 0.184(2) Uani 1 1 d .
C8 C 0.5435(4) 0.5565(8) 0.8332(4) 0.0744(19) Uani 1 1 d .
H8A H 0.5789 0.5714 0.8002 0.089 Uiso 1 1 calc R
Cl8 Cl 0.7525(2) 0.2286(6) 0.7580(3) 0.192(2) Uani 1 1 d .
C9 C 0.5084(4) 0.4487(8) 0.8275(4) 0.077(2) Uani 1 1 d .
H9A H 0.5184 0.3911 0.7903 0.092 Uiso 1 1 calc R
Cl9 Cl 0.7193(4) 0.8515(7) 0.9200(3) 0.211(3) Uani 1 1 d .
C10 C 0.5518(4) 0.4369(9) 0.1449(6) 0.092(3) Uani 1 1 d .
H10A H 0.5075 0.4797 0.1506 0.110 Uiso 1 1 calc R
Cl10 Cl 0.7229(5) 0.7411(6) 0.7745(4) 0.275(5) Uani 1 1 d .
C11 C 0.4661(3) 0.9265(5) 0.8946(3) 0.0475(11) Uani 1 1 d .
Cl11 Cl 0.8163(4) 0.8617(11) 0.8321(8) 0.346(6) Uani 1 1 d .
C12 C 0.4044(3) 0.9326(7) 0.8569(4) 0.0564(14) Uani 1 1 d .
H12A H 0.3642 0.9086 0.8806 0.068 Uiso 1 1 calc R
C13 C 0.4013(4) 0.9726(7) 0.7867(4) 0.0682(17) Uani 1 1 d .
H13A H 0.3594 0.9735 0.7623 0.082 Uiso 1 1 calc R
C14 C 0.4607(4) 1.0129(7) 0.7503(4) 0.0679(17) Uani 1 1 d .
H14A H 0.4584 1.0416 0.7021 0.081 Uiso 1 1 calc R
C15 C 0.5227(4) 1.0095(7) 0.7870(4) 0.076(2) Uani 1 1 d .
H15A H 0.5626 1.0357 0.7635 0.091 Uiso 1 1 calc R
C16 C 0.5253(4) 0.9667(6) 0.8593(4) 0.0639(16) Uani 1 1 d .
H16A H 0.5670 0.9652 0.8840 0.077 Uiso 1 1 calc R
C20 C 0.6903(5) 0.3049(11) 0.8070(6) 0.104(3) Uani 1 1 d .
H20A H 0.6541 0.3335 0.7736 0.124 Uiso 1 1 calc R
C21 C 0.5478(3) 0.9135(5) 1.0278(3) 0.0492(12) Uani 1 1 d .
C22 C 0.5875(3) 0.8190(6) 1.0613(4) 0.0573(16) Uani 1 1 d .
H22A H 0.5715 0.7358 1.0630 0.069 Uiso 1 1 calc R
C23 C 0.6505(4) 0.8491(9) 1.0917(4) 0.076(2) Uani 1 1 d .
H23A H 0.6770 0.7859 1.1132 0.091 Uiso 1 1 calc R
C24 C 0.6737(4) 0.9717(9) 1.0901(4) 0.080(2) Uani 1 1 d .
H24A H 0.7155 0.9915 1.1118 0.096 Uiso 1 1 calc R
C25 C 0.6365(4) 1.0652(8) 1.0574(5) 0.078(2) Uani 1 1 d .
H25A H 0.6529 1.1483 1.0568 0.093 Uiso 1 1 calc R
C26 C 0.5734(3) 1.0362(6) 1.0247(4) 0.0622(15) Uani 1 1 d .
H26A H 0.5486 1.0994 1.0008 0.075 Uiso 1 1 calc R
C31 C 0.3978(3) 0.9459(5) 1.0351(3) 0.0479(11) Uani 1 1 d .
C32 C 0.3318(3) 0.9025(6) 1.0245(4) 0.0626(15) Uani 1 1 d .
H32A H 0.3242 0.8296 0.9968 0.075 Uiso 1 1 calc R
C33 C 0.2774(4) 0.9667(8) 1.0549(5) 0.079(2) Uani 1 1 d .
H33A H 0.2327 0.9389 1.0466 0.095 Uiso 1 1 calc R
C34 C 0.2893(4) 1.0723(8) 1.0974(5) 0.086(2) Uani 1 1 d .
H34A H 0.2525 1.1141 1.1192 0.103 Uiso 1 1 calc R
C35 C 0.3548(4) 1.1171(6) 1.1081(5) 0.073(2) Uani 1 1 d .
H35A H 0.3621 1.1902 1.1357 0.087 Uiso 1 1 calc R
C36 C 0.4091(3) 1.0535(5) 1.0780(6) 0.0644(15) Uani 1 1 d .
H36A H 0.4536 1.0821 1.0861 0.077 Uiso 1 1 calc R
C30 C 0.7364(7) 0.8651(13) 0.8347(10) 0.139(5) Uani 1 1 d .
H30 H 0.7186 0.9452 0.8149 0.166 Uiso 1 1 calc R

loop_
_atom_site_aniso_label
_atom_site_aniso_U_11
_atom_site_aniso_U_22
_atom_site_aniso_U_33
_atom_site_aniso_U_23
_atom_site_aniso_U_13
_atom_site_aniso_U_12
Pd1 0.05126(18) 0.03588(15) 0.03441(16) -0.0005(2) -0.00245(19) -0.00105(13)
P1 0.0516(7) 0.0394(6) 0.0354(6) 0.0013(5) -0.0005(5) -0.0007(5)
Cl1 0.0693(8) 0.0517(7) 0.0505(8) 0.0088(6) 0.0014(7) -0.0112(6)
N2 0.070(3) 0.045(2) 0.039(2) -0.0080(19) -0.011(2) -0.001(2)
C1 0.089(5) 0.051(3) 0.063(4) -0.015(3) -0.015(4) -0.014(3)
Cl2 0.0873(10) 0.0477(7) 0.0355(6) -0.0028(5) -0.0040(7) -0.0116(7)
N1 0.062(3) 0.044(2) 0.031(2) -0.0008(18) 0.0071(19) -0.0027(18)
C2 0.109(6) 0.062(4) 0.075(5) -0.023(4) -0.021(5) -0.017(4)
C3 0.132(7) 0.055(4) 0.073(5) -0.028(4) -0.026(5) 0.011(4)
Cl3 0.152(2) 0.137(2) 0.103(2) 0.0311(17) -0.0149(17) 0.042(2)
C4 0.091(4) 0.052(3) 0.048(3) -0.013(3) -0.012(3) 0.017(3)
Cl4 0.1104(18) 0.120(2) 0.132(3) 0.0073(18) 0.0167(17) -0.0102(16)
C5 0.068(3) 0.045(3) 0.039(3) -0.009(2) -0.008(2) 0.009(2)
Cl5 0.169(3) 0.0754(14) 0.121(2) 0.0127(14) 0.0316(19) 0.0087(15)
C6 0.061(3) 0.049(3) 0.038(3) -0.001(2) 0.000(2) 0.009(2)
Cl6 0.167(3) 0.152(3) 0.130(3) 0.044(2) 0.023(2) -0.045(2)
C7 0.076(4) 0.067(4) 0.049(4) 0.000(3) 0.011(3) 0.008(3)
Cl7 0.142(3) 0.132(3) 0.278(7) 0.034(4) -0.087(4) -0.043(2)
C8 0.089(5) 0.080(5) 0.055(4) -0.003(3) 0.016(4) 0.027(4)
Cl8 0.163(3) 0.275(6) 0.137(4) 0.057(4) 0.048(3) 0.099(4)
C9 0.099(5) 0.081(5) 0.051(4) -0.021(3) 0.003(4) 0.029(4)
Cl9 0.241(6) 0.276(7) 0.115(4) 0.005(4) -0.002(3) 0.088(5)
C10 0.077(5) 0.086(5) 0.112(8) 0.013(5) 0.003(5) 0.030(4)
Cl10 0.496(13) 0.168(4) 0.162(5) 0.014(4) -0.121(7) -0.088(6)
C11 0.061(3) 0.042(3) 0.039(3) 0.005(2) 0.000(2) -0.003(2)
Cl11 0.171(6) 0.394(13) 0.473(19) 0.001(12) 0.014(9) -0.026(7)
C12 0.059(3) 0.069(4) 0.041(3) 0.007(3) -0.003(2) -0.002(3)
C13 0.077(4) 0.078(4) 0.049(4) 0.007(3) -0.019(3) 0.001(3)
C14 0.097(5) 0.069(4) 0.038(3) 0.004(3) 0.000(3) -0.009(4)
C15 0.097(6) 0.071(4) 0.059(4) 0.016(3) 0.010(4) -0.014(4)
C16 0.071(4) 0.068(4) 0.053(4) 0.012(3) 0.001(3) -0.005(3)
C20 0.077(5) 0.132(8) 0.102(8) 0.050(6) -0.012(5) -0.029(5)
C21 0.055(3) 0.053(3) 0.039(3) 0.000(2) 0.000(2) -0.001(2)
C22 0.060(3) 0.063(3) 0.050(5) 0.006(3) -0.002(2) 0.001(2)
C23 0.065(4) 0.107(6) 0.056(5) 0.005(4) -0.008(3) 0.004(4)
C24 0.054(4) 0.120(7) 0.067(5) -0.008(4) -0.012(3) -0.015(4)
C25 0.078(4) 0.076(4) 0.079(6) -0.005(4) -0.003(4) -0.024(4)
C26 0.068(4) 0.058(3) 0.061(4) -0.004(3) -0.006(3) -0.009(3)
C31 0.061(3) 0.045(3) 0.038(3) 0.005(2) 0.008(2) 0.002(2)
C32 0.060(3) 0.062(3) 0.066(4) 0.000(3) 0.006(3) -0.002(3)
C33 0.059(4) 0.086(5) 0.093(7) 0.006(4) 0.016(4) 0.011(3)
C34 0.081(5) 0.072(4) 0.103(7) -0.006(4) 0.034(4) 0.021(4)
C35 0.089(5) 0.052(3) 0.078(5) -0.011(3) 0.023(4) 0.005(3)
C36 0.077(3) 0.046(3) 0.070(4) 0.003(4) 0.005(4) 0.000(2)
C30 0.137(10) 0.106(9) 0.173(15) 0.024(8) 0.040(9) 0.004(7)

loop_
_atom_type_symbol
_atom_type_description
_atom_type_scat_dispersion_real
_atom_type_scat_dispersion_imag
_atom_type_scat_source
C C 0.0033 0.0016 'International Tables Vol C Tables 4.2.6.8 and 6.1.1.4'
H H 0.0000 0.0000 'International Tables Vol C Tables 4.2.6.8 and 6.1.1.4'
N N 0.0061 0.0033 'International Tables Vol C Tables 4.2.6.8 and 6.1.1.4'
P P 0.1023 0.0942 'International Tables Vol C Tables 4.2.6.8 and 6.1.1.4'
Cl Cl 0.1484 0.1585 'International Tables Vol C Tables 4.2.6.8 and 6.1.1.4'
Pd Pd -0.9988 1.0072 'International Tables Vol C Tables 4.2.6.8 and 6.1.1.4'

loop_
_geom_angle_atom_site_label_1
_geom_angle_atom_site_label_2
_geom_angle_atom_site_label_3
_geom_angle
N2 Pd1 N1 80.5(2)
N2 Pd1 Cl2 170.63(15)
N1 Pd1 Cl2 95.51(13)
N2 Pd1 Cl1 93.62(15)
N1 Pd1 Cl1 173.73(14)
Cl2 Pd1 Cl1 89.91(6)
N1 P1 C21 113.2(3)
N1 P1 C31 108.6(2)
C21 P1 C31 110.5(3)
N1 P1 C11 110.6(3)
C21 P1 C11 107.5(3)
C31 P1 C11 106.3(3)
C1 N2 C5 120.0(5)
C1 N2 Pd1 127.5(5)
C5 N2 Pd1 111.1(4)
N2 C1 C2 121.6(8)
C6 N1 P1 123.7(4)
C6 N1 Pd1 109.5(4)
P1 N1 Pd1 126.7(3)
C3 C2 C1 119.8(7)
C2 C3 C4 120.3(6)
C9 C4 C5 118.6(7)
C9 C4 C3 125.0(7)
C5 C4 C3 116.4(7)
N2 C5 C4 121.7(6)
N2 C5 C6 117.3(5)
C4 C5 C6 120.9(6)
C7 C6 N1 128.0(6)
C7 C6 C5 117.9(6)
N1 C6 C5 114.1(5)
C6 C7 C8 119.9(7)
C9 C8 C7 123.2(7)
C8 C9 C4 119.3(6)
Cl4 C10 Cl5 111.7(5)
Cl4 C10 Cl3 108.6(5)
Cl5 C10 Cl3 109.7(6)
C12 C11 C16 118.5(6)
C12 C11 P1 119.7(4)
C16 C11 P1 121.9(5)
C13 C12 C11 121.6(6)
C12 C13 C14 120.5(6)
C15 C14 C13 119.1(6)
C14 C15 C16 119.9(7)
C11 C16 C15 120.5(7)
Cl6 C20 Cl8 111.6(7)
Cl6 C20 Cl7 108.3(7)
Cl8 C20 Cl7 109.1(6)
C26 C21 C22 118.7(6)
C26 C21 P1 123.2(5)
C22 C21 P1 118.1(4)
C23 C22 C21 120.2(6)
C24 C23 C22 120.1(7)
C25 C24 C23 121.1(7)
C24 C25 C26 119.8(7)
C21 C26 C25 120.1(7)
C32 C31 C36 119.7(5)
C32 C31 P1 119.1(5)
C36 C31 P1 121.0(4)
C33 C32 C31 120.1(7)
C34 C33 C32 119.6(7)
C35 C34 C33 120.9(6)
C36 C35 C34 119.7(7)
C35 C36 C31 120.0(6)
Cl11 C30 Cl9 103.6(12)
Cl11 C30 Cl10 96.7(10)
Cl9 C30 Cl10 121.4(9)

loop_
_geom_bond_atom_site_label_1
_geom_bond_atom_site_label_2
_geom_bond_distance
Pd1 N2 2.034(5)
Pd1 N1 2.060(5)
Pd1 Cl2 2.2738(15)
Pd1 Cl1 2.2903(15)
P1 N1 1.622(5)
P1 C21 1.788(6)
P1 C31 1.801(5)
P1 C11 1.817(6)
N2 C1 1.319(8)
N2 C5 1.376(8)
C1 C2 1.407(10)
N1 C6 1.412(7)
C2 C3 1.353(13)
C3 C4 1.435(12)
Cl3 C10 1.756(11)
C4 C9 1.406(11)
C4 C5 1.406(8)
Cl4 C10 1.737(11)
C5 C6 1.432(8)
Cl5 C10 1.752(9)
C6 C7 1.355(9)
Cl6 C20 1.698(10)
C7 C8 1.411(10)
Cl7 C20 1.725(13)
C8 C9 1.329(12)
Cl8 C20 1.707(13)
Cl9 C30 1.597(18)
Cl10 C30 1.724(17)
C11 C12 1.387(8)
C11 C16 1.387(9)
Cl11 C30 1.559(16)
C12 C13 1.349(9)
C13 C14 1.400(11)
C14 C15 1.382(11)
C15 C16 1.394(10)
C21 C26 1.384(8)
C21 C22 1.399(8)
C22 C23 1.383(10)
C23 C24 1.366(12)
C24 C25 1.359(12)
C25 C26 1.401(10)
C31 C32 1.379(9)
C31 C36 1.393(10)
C32 C33 1.375(10)
C33 C34 1.374(12)
C34 C35 1.375(12)
C35 C36 1.368(10)
